data_4089357
loop_
_publ_author_name
'Kajitani, Hidenobu'
'Seino, Hidetake'
'Mizobe, Yasushi'

_publ_section_title
;
 Synthesis of a Sulfido-Capped Trinuclear Cluster
 [{(\h5-C5Me5)Ir}2{Mo(CO)3}(\m3-S)2] and Its Reactions at the Molybdenum
 Site Forming a Series of Ir2MoS2Clusters
;
_journal_issue 14
_journal_name_full Organometallics
_journal_page_first 3499
_journal_paper_doi 10.1021/om070190n
_journal_volume 26
_journal_year 2007
_chemical_absolute_configuration 'CHOOSE rm ad rmad syn or unk'
_chemical_formula_moiety 'C48 H56 Cl2 I2 Ir2 Mo O P2 S2 '
_chemical_formula_sum 'C48 H56 Cl2 I2 Ir2 Mo O P2 S2'
_chemical_formula_weight 1580.13
_space_group_IT_number 1
_space_group_name_Hall 'P 1'
_space_group_name_H-M_alt 'P 1'
_symmetry_cell_setting triclinic
_symmetry_Int_Tables_number 1
_symmetry_space_group_name_Hall 'P 1'
_symmetry_space_group_name_H-M 'P 1'
_cell_angle_alpha 64.897(6)
_cell_angle_beta 75.099(7)
_cell_angle_gamma 84.534(7)
_cell_formula_units_Z 1
_cell_length_a 10.6356(19)
_cell_length_b 11.495(2)
_cell_length_c 12.1608(19)
_cell_measurement_reflns_used 3757
_cell_measurement_temperature 293.1
_cell_measurement_theta_max 27.5
_cell_measurement_theta_min 3.1
_cell_volume 1300.9(4)
_computing_cell_refinement CrystalClear
_computing_data_collection CrystalClear
_computing_data_reduction CrystalStructure
_computing_publication_material 'CrystalStructure 3.8.0'
_computing_structure_refinement CRYSTALS
_computing_structure_solution 'DIRDIF99 (PATTY)'
_diffrn_detector_area_resol_mean 7.31
_diffrn_measured_fraction_theta_full 0.959
_diffrn_measured_fraction_theta_max 0.959
_diffrn_measurement_device_type 'Rigaku Mercury'
_diffrn_measurement_method \w
_diffrn_radiation_type 'Mo K\a'
_diffrn_radiation_wavelength 0.71070
_diffrn_reflns_av_R_equivalents 0.033
_diffrn_reflns_limit_h_max 13
_diffrn_reflns_limit_h_min -9
_diffrn_reflns_limit_k_max 14
_diffrn_reflns_limit_k_min -14
_diffrn_reflns_limit_l_max 15
_diffrn_reflns_limit_l_min -15
_diffrn_reflns_number 10480
_diffrn_reflns_theta_full 27.48
_diffrn_reflns_theta_max 27.48
_exptl_absorpt_coefficient_mu 6.819
_exptl_absorpt_correction_T_max 0.506
_exptl_absorpt_correction_T_min 0.360
_exptl_absorpt_correction_type multi-scan
_exptl_absorpt_process_details 'Jacobson, R. (1998) Private communication'
_exptl_crystal_colour 'dark red'
_exptl_crystal_density_diffrn 2.017
_exptl_crystal_density_method 'not measured'
_exptl_crystal_description unknown
_exptl_crystal_F_000 750.00
_exptl_crystal_size_max 0.20
_exptl_crystal_size_mid 0.10
_exptl_crystal_size_min 0.10
_refine_diff_density_max 1.96
_refine_diff_density_min -1.41
_refine_ls_abs_structure_details 'Flack, H. D. (1983), Acta Cryst. A39, 876-881.  2284 Friedel Pairs'
_refine_ls_abs_structure_Flack 0.007(6)
_refine_ls_extinction_method none
_refine_ls_goodness_of_fit_ref 1.071
_refine_ls_hydrogen_treatment refall
_refine_ls_number_parameters 595
_refine_ls_number_reflns 8000
_refine_ls_R_factor_gt 0.0334
_refine_ls_shift/su_max 0.0037
_refine_ls_structure_factor_coef Fsqd
_refine_ls_weighting_details 'w = 1/[0.0003Fo^2^ + 0.2500\s(Fo^2^)]/(4Fo^2^)'
_refine_ls_weighting_scheme calc
_refine_ls_wR_factor_ref 0.0954
_reflns_number_gt 6238
_reflns_number_total 8000
_reflns_threshold_expression F^2^>2.0\s(F^2^)
_cod_data_source_file om070190n-file002.cif
_cod_data_source_block '__cluster5'
_cod_original_formula_sum 'C48 H56 Cl2 I2 Ir2 Mo O P2 S2 '
_cod_database_code 4089357

loop_
_symmetry_equiv_pos_site_id
_symmetry_equiv_pos_as_xyz
1 +X,+Y,+Z

loop_
_atom_site_label
_atom_site_type_symbol
_atom_site_fract_x
_atom_site_fract_y
_atom_site_fract_z
_atom_site_U_iso_or_equiv
_atom_site_adp_type
_atom_site_occupancy
_atom_site_symmetry_multiplicity
_atom_site_calc_flag
_atom_site_refinement_flags
Ir(1) Ir 0.00312(15) -0.00020(14) 1.00213(14) 0.03082(12) Uani 1.00 1 d .
Ir(2) Ir 0.24596(15) 0.11142(14) 0.86734(14) 0.02828(12) Uani 1.00 1 d .
I(1) I -0.1681(2) 0.0736(2) 0.7155(2) 0.0555(5) Uani 0.65 1 d P
I(2) I 0.50765(18) 0.64357(17) 0.32870(16) 0.0652(3) Uani 1.00 1 d .
I(3) I -0.2252(3) 0.3024(3) 0.8752(4) 0.0506(9) Uani 0.35 1 d P
Mo(1) Mo 0.01192(17) 0.21123(15) 0.76007(16) 0.0254(2) Uani 1.00 1 d .
Cl(1) Cl 0.6413(17) 0.5614(18) -0.0488(17) 0.158(6) Uiso 0.60 1 d P
Cl(2) Cl 0.3801(8) 0.4787(8) 0.1135(8) 0.081(2) Uiso 0.60 1 d P
Cl(3) Cl 0.551(2) 0.359(2) 0.149(2) 0.163(8) Uiso 0.40 1 d P
Cl(4) Cl 0.5972(14) 0.6040(14) -0.0836(13) 0.081(3) Uiso 0.40 1 d P
S(1) S 0.1168(3) 0.0079(2) 0.8121(3) 0.0299(7) Uani 1.00 1 d .
S(2) S 0.0654(3) 0.2074(2) 0.9389(2) 0.0307(7) Uani 1.00 1 d .
P(1) P 0.1145(3) 0.2577(3) 0.5334(3) 0.0332(8) Uani 1.00 1 d .
P(2) P 0.0459(3) 0.4549(3) 0.6562(3) 0.0316(7) Uani 1.00 1 d .
O(1) O -0.254(2) 0.303(2) 0.8463(19) 0.042(5) Uiso 0.65 1 d P
O(2) O -0.208(3) 0.082(4) 0.707(4) 0.053(8) Uiso 0.35 1 d P
C(1) C -0.1995(15) -0.0723(15) 1.1055(17) 0.058(4) Uani 1.00 1 d .
C(2) C -0.1213(14) -0.1731(14) 1.0797(13) 0.056(4) Uani 1.00 1 d .
C(3) C -0.0184(13) -0.2006(11) 1.1452(11) 0.041(3) Uani 1.00 1 d .
C(4) C -0.0308(13) -0.1147(12) 1.2051(12) 0.045(3) Uani 1.00 1 d .
C(5) C -0.1394(15) -0.0414(14) 1.1802(15) 0.063(4) Uani 1.00 1 d .
C(6) C -0.3221(16) -0.027(2) 1.067(2) 0.120(8) Uani 1.00 1 d .
C(7) C -0.144(2) -0.2487(16) 1.0125(18) 0.090(7) Uani 1.00 1 d .
C(8) C 0.0753(16) -0.3085(13) 1.1564(14) 0.064(5) Uani 1.00 1 d .
C(9) C 0.0474(19) -0.1197(17) 1.2949(13) 0.074(5) Uani 1.00 1 d .
C(10) C -0.200(2) 0.0581(19) 1.2323(19) 0.105(8) Uani 1.00 1 d .
C(11) C 0.4103(13) 0.2059(13) 0.8774(16) 0.050(4) Uani 1.00 1 d .
C(12) C 0.4525(15) 0.1935(14) 0.7621(15) 0.046(4) Uani 1.00 1 d .
C(13) C 0.4464(12) 0.0532(11) 0.7988(12) 0.039(3) Uani 1.00 1 d .
C(14) C 0.4031(11) -0.0094(12) 0.9316(13) 0.040(3) Uani 1.00 1 d .
C(15) C 0.3846(12) 0.0840(13) 0.9823(12) 0.042(3) Uani 1.00 1 d .
C(16) C 0.4065(13) 0.3334(15) 0.888(2) 0.078(6) Uani 1.00 1 d .
C(17) C 0.4985(16) 0.2939(16) 0.6367(15) 0.075(5) Uani 1.00 1 d .
C(18) C 0.4872(15) -0.0124(14) 0.7147(15) 0.058(4) Uani 1.00 1 d .
C(19) C 0.4005(16) -0.1532(13) 1.0024(16) 0.064(5) Uani 1.00 1 d .
C(20) C 0.3472(14) 0.064(2) 1.1173(14) 0.075(6) Uani 1.00 1 d .
C(21) C 0.2259(14) 0.1402(12) 0.4981(11) 0.043(3) Uani 1.00 1 d .
C(22) C 0.1758(18) 0.0185(14) 0.5241(14) 0.061(5) Uani 1.00 1 d .
C(23) C 0.254(2) -0.0652(16) 0.4881(16) 0.092(7) Uani 1.00 1 d .
C(24) C 0.381(2) -0.0392(19) 0.4298(16) 0.100(7) Uani 1.00 1 d .
C(25) C 0.429(2) 0.074(2) 0.4045(18) 0.088(7) Uani 1.00 1 d .
C(26) C 0.3557(17) 0.1659(18) 0.4390(15) 0.071(6) Uani 1.00 1 d .
C(27) C 0.0222(13) 0.2982(11) 0.4123(10) 0.036(3) Uani 1.00 1 d .
C(28) C 0.0819(17) 0.2910(12) 0.3010(13) 0.055(4) Uani 1.00 1 d .
C(29) C 0.018(2) 0.3274(16) 0.2033(14) 0.077(6) Uani 1.00 1 d .
C(30) C -0.117(2) 0.3777(16) 0.2244(15) 0.076(6) Uani 1.00 1 d .
C(31) C -0.1731(17) 0.3801(15) 0.3353(17) 0.067(5) Uani 1.00 1 d .
C(32) C -0.1056(14) 0.3416(12) 0.4297(13) 0.048(4) Uani 1.00 1 d .
C(33) C 0.2140(12) 0.4043(11) 0.4659(11) 0.035(3) Uani 1.00 1 d .
C(34) C 0.1287(12) 0.5072(11) 0.4903(11) 0.037(3) Uani 1.00 1 d .
C(35) C 0.1427(14) 0.5216(10) 0.7199(11) 0.040(3) Uani 1.00 1 d .
C(36) C 0.2662(13) 0.5827(11) 0.6513(13) 0.044(3) Uani 1.00 1 d .
C(37) C 0.3327(16) 0.6416(13) 0.6990(15) 0.058(4) Uani 1.00 1 d .
C(38) C 0.278(2) 0.6376(14) 0.8168(16) 0.067(5) Uani 1.00 1 d .
C(39) C 0.1649(19) 0.5723(15) 0.8862(16) 0.070(6) Uani 1.00 1 d .
C(40) C 0.0932(15) 0.5149(13) 0.8396(13) 0.049(4) Uani 1.00 1 d .
C(41) C -0.0891(14) 0.5728(12) 0.6372(13) 0.046(3) Uani 1.00 1 d .
C(42) C -0.1864(18) 0.557(2) 0.593(2) 0.096(8) Uani 1.00 1 d .
C(43) C -0.2770(18) 0.6507(19) 0.5614(19) 0.084(7) Uani 1.00 1 d .
C(44) C -0.2813(16) 0.7557(15) 0.5842(16) 0.064(5) Uani 1.00 1 d .
C(45) C -0.1878(17) 0.7706(14) 0.6360(19) 0.076(6) Uani 1.00 1 d .
C(46) C -0.0890(16) 0.6827(12) 0.6587(14) 0.057(4) Uani 1.00 1 d .
C(47) C -0.168(2) 0.278(2) 0.811(2) 0.060(6) Uiso 0.65 1 d P
C(48) C 0.540(2) 0.502(2) 0.095(2) 0.115(8) Uiso 1.00 1 d .
C(49) C -0.129(4) 0.149(4) 0.724(4) 0.053(8) Uiso 0.35 1 d P
H(1) H -0.3567 0.0384 1.0944 0.114 Uiso 1.00 1 c R
H(2) H -0.3827 -0.0964 1.1039 0.114 Uiso 1.00 1 c R
H(3) H -0.3060 0.0070 0.9787 0.114 Uiso 1.00 1 c R
H(4) H -0.2163 -0.2152 0.9769 0.113 Uiso 1.00 1 c R
H(5) H -0.1610 -0.3360 1.0698 0.113 Uiso 1.00 1 c R
H(6) H -0.0687 -0.2430 0.9481 0.113 Uiso 1.00 1 c R
H(7) H 0.0585 -0.3535 1.1115 0.074 Uiso 1.00 1 c R
H(8) H 0.0649 -0.3657 1.2420 0.074 Uiso 1.00 1 c R
H(9) H 0.1618 -0.2750 1.1226 0.074 Uiso 1.00 1 c R
H(10) H 0.1116 -0.1840 1.3003 0.090 Uiso 1.00 1 c R
H(11) H -0.0089 -0.1394 1.3753 0.090 Uiso 1.00 1 c R
H(12) H 0.0887 -0.0386 1.2655 0.090 Uiso 1.00 1 c R
H(13) H -0.1472 0.0661 1.2814 0.114 Uiso 1.00 1 c R
H(14) H -0.2848 0.0304 1.2828 0.113 Uiso 1.00 1 c R
H(15) H -0.2038 0.1389 1.1649 0.113 Uiso 1.00 1 c R
H(16) H 0.4271 0.4014 0.8068 0.101 Uiso 1.00 1 c R
H(17) H 0.4682 0.3331 0.9325 0.101 Uiso 1.00 1 c R
H(18) H 0.3219 0.3454 0.9316 0.101 Uiso 1.00 1 c R
H(19) H 0.5227 0.2564 0.5783 0.078 Uiso 1.00 1 c R
H(20) H 0.5717 0.3371 0.6343 0.078 Uiso 1.00 1 c R
H(21) H 0.4310 0.3536 0.6159 0.078 Uiso 1.00 1 c R
H(22) H 0.4828 -0.1027 0.7628 0.073 Uiso 1.00 1 c R
H(23) H 0.5740 0.0127 0.6675 0.073 Uiso 1.00 1 c R
H(24) H 0.4311 0.0105 0.6594 0.073 Uiso 1.00 1 c R
H(25) H 0.3751 -0.1751 1.0897 0.069 Uiso 1.00 1 c R
H(26) H 0.4847 -0.1857 0.9822 0.069 Uiso 1.00 1 c R
H(27) H 0.3401 -0.1897 0.9799 0.069 Uiso 1.00 1 c R
H(28) H 0.3427 0.1444 1.1220 0.097 Uiso 1.00 1 c R
H(29) H 0.4105 0.0123 1.1587 0.097 Uiso 1.00 1 c R
H(30) H 0.2647 0.0214 1.1564 0.097 Uiso 1.00 1 c R
H(31) H 0.0872 -0.0039 0.5664 0.078 Uiso 1.00 1 c R
H(32) H 0.2190 -0.1455 0.5050 0.112 Uiso 1.00 1 c R
H(33) H 0.4351 -0.1004 0.4072 0.126 Uiso 1.00 1 c R
H(34) H 0.5174 0.0944 0.3605 0.110 Uiso 1.00 1 c R
H(35) H 0.3946 0.2445 0.4223 0.099 Uiso 1.00 1 c R
H(36) H 0.1684 0.2605 0.2897 0.068 Uiso 1.00 1 c R
H(37) H 0.0595 0.3205 0.1272 0.095 Uiso 1.00 1 c R
H(38) H -0.1622 0.4076 0.1598 0.094 Uiso 1.00 1 c R
H(39) H -0.2603 0.4082 0.3503 0.083 Uiso 1.00 1 c R
H(40) H -0.1475 0.3452 0.5072 0.056 Uiso 1.00 1 c R
H(41) H 0.2850 0.3894 0.5041 0.045 Uiso 1.00 1 c R
H(42) H 0.2462 0.4299 0.3784 0.045 Uiso 1.00 1 c R
H(43) H 0.0651 0.5289 0.4426 0.042 Uiso 1.00 1 c R
H(44) H 0.1811 0.5808 0.4651 0.042 Uiso 1.00 1 c R
H(45) H 0.3039 0.5833 0.5712 0.052 Uiso 1.00 1 c R
H(46) H 0.4142 0.6836 0.6518 0.074 Uiso 1.00 1 c R
H(47) H 0.3197 0.6811 0.8492 0.093 Uiso 1.00 1 c R
H(48) H 0.1331 0.5649 0.9694 0.094 Uiso 1.00 1 c R
H(49) H 0.0124 0.4725 0.8891 0.062 Uiso 1.00 1 c R
H(50) H -0.1923 0.4800 0.5828 0.142 Uiso 1.00 1 c R
H(51) H -0.3394 0.6409 0.5222 0.118 Uiso 1.00 1 c R
H(52) H -0.3472 0.8176 0.5648 0.075 Uiso 1.00 1 c R
H(53) H -0.1907 0.8418 0.6567 0.094 Uiso 1.00 1 c R
H(54) H -0.0208 0.6973 0.6889 0.068 Uiso 1.00 1 c R

loop_
_atom_site_aniso_label
_atom_site_aniso_U_11
_atom_site_aniso_U_22
_atom_site_aniso_U_33
_atom_site_aniso_U_12
_atom_site_aniso_U_13
_atom_site_aniso_U_23
Ir(1) 0.0285(2) 0.0279(2) 0.0288(2) -0.0007(2) -0.0034(2) -0.0066(2)
Ir(2) 0.0241(2) 0.0302(2) 0.0301(2) 0.00282(19) -0.0091(2) -0.0111(2)
I(1) 0.0503(12) 0.0548(9) 0.0673(11) -0.0130(9) -0.0285(9) -0.0199(7)
I(2) 0.0750(8) 0.0657(6) 0.0433(5) -0.0170(5) -0.0051(5) -0.0133(4)
I(3) 0.0289(16) 0.0452(16) 0.062(2) 0.0127(12) -0.0036(16) -0.0136(15)
Mo(1) 0.0230(4) 0.0253(4) 0.0277(4) 0.0019(3) -0.0080(3) -0.0100(3)
S(1) 0.0302(15) 0.0274(12) 0.0342(15) 0.0034(11) -0.0080(12) -0.0152(11)
S(2) 0.0355(16) 0.0297(13) 0.0280(14) -0.0007(11) -0.0067(12) -0.0133(11)
P(1) 0.0370(17) 0.0364(15) 0.0313(15) 0.0072(13) -0.0099(13) -0.0193(13)
P(2) 0.0328(16) 0.0279(13) 0.0348(16) 0.0033(12) -0.0098(13) -0.0133(12)
C(1) 0.026(8) 0.045(9) 0.066(12) -0.015(7) 0.010(8) 0.002(8)
C(2) 0.045(8) 0.059(8) 0.042(8) -0.037(7) -0.002(6) 0.003(6)
C(3) 0.040(7) 0.032(5) 0.026(6) -0.013(5) 0.006(5) 0.005(4)
C(4) 0.033(7) 0.044(6) 0.033(6) 0.000(5) 0.001(5) 0.002(5)
C(5) 0.040(8) 0.046(7) 0.052(9) -0.001(6) 0.025(7) 0.008(7)
C(6) 0.032(10) 0.106(16) 0.15(2) -0.025(10) 0.032(11) -0.009(15)
C(7) 0.14(2) 0.061(10) 0.077(13) -0.034(12) -0.044(13) -0.023(10)
C(8) 0.081(12) 0.043(7) 0.060(10) 0.009(7) -0.010(9) -0.020(7)
C(9) 0.105(15) 0.091(12) 0.029(7) -0.008(11) -0.013(8) -0.027(8)
C(10) 0.101(18) 0.090(14) 0.093(16) 0.019(12) 0.019(13) -0.035(12)
C(11) 0.032(7) 0.048(7) 0.087(11) 0.006(5) -0.029(7) -0.036(8)
C(12) 0.044(9) 0.043(7) 0.065(10) 0.034(6) -0.038(8) -0.029(7)
C(13) 0.029(6) 0.042(6) 0.041(7) 0.002(5) -0.017(5) -0.009(5)
C(14) 0.023(6) 0.048(7) 0.057(8) 0.003(5) -0.025(5) -0.020(6)
C(15) 0.026(6) 0.067(8) 0.050(7) 0.018(5) -0.020(5) -0.037(7)
C(16) 0.017(7) 0.059(9) 0.18(2) 0.006(6) -0.037(9) -0.059(12)
C(17) 0.054(11) 0.083(11) 0.057(10) -0.002(8) -0.009(8) -0.001(9)
C(18) 0.048(9) 0.067(9) 0.066(10) 0.019(7) -0.018(7) -0.037(8)
C(19) 0.056(10) 0.041(7) 0.076(11) 0.011(7) -0.032(9) -0.000(7)
C(20) 0.029(8) 0.155(18) 0.058(9) 0.024(9) -0.025(7) -0.056(11)
C(21) 0.050(8) 0.054(7) 0.033(6) 0.015(6) -0.018(6) -0.023(5)
C(22) 0.084(12) 0.055(8) 0.056(9) 0.012(8) -0.021(8) -0.035(7)
C(23) 0.16(2) 0.059(10) 0.059(10) 0.062(12) -0.045(13) -0.032(8)
C(24) 0.16(2) 0.091(13) 0.061(11) 0.099(14) -0.050(12) -0.052(10)
C(25) 0.081(14) 0.118(16) 0.075(12) 0.067(12) -0.027(10) -0.058(12)
C(26) 0.083(13) 0.104(13) 0.062(9) 0.050(10) -0.036(9) -0.066(10)
C(27) 0.048(7) 0.037(5) 0.025(5) 0.003(5) -0.016(5) -0.010(4)
C(28) 0.083(12) 0.042(7) 0.045(8) 0.006(7) -0.014(7) -0.024(6)
C(29) 0.144(19) 0.065(9) 0.029(7) -0.003(11) -0.048(10) -0.010(6)
C(30) 0.126(17) 0.062(10) 0.048(9) -0.012(10) -0.061(10) -0.006(8)
C(31) 0.059(11) 0.064(9) 0.085(12) 0.007(8) -0.044(9) -0.024(9)
C(32) 0.052(9) 0.050(7) 0.039(7) -0.006(6) -0.011(6) -0.014(6)
C(33) 0.034(6) 0.048(6) 0.030(6) -0.000(5) -0.008(5) -0.023(5)
C(34) 0.038(7) 0.038(5) 0.030(6) -0.009(5) -0.006(5) -0.008(4)
C(35) 0.068(9) 0.022(5) 0.038(6) 0.004(5) -0.021(6) -0.014(4)
C(36) 0.043(8) 0.035(6) 0.052(8) 0.003(5) -0.015(6) -0.013(5)
C(37) 0.065(10) 0.044(7) 0.077(11) -0.009(7) -0.031(8) -0.026(7)
C(38) 0.109(15) 0.052(8) 0.071(10) 0.004(9) -0.057(11) -0.034(8)
C(39) 0.108(16) 0.061(9) 0.066(10) 0.010(10) -0.042(11) -0.040(9)
C(40) 0.054(9) 0.049(7) 0.051(8) 0.007(6) -0.012(7) -0.029(6)
C(41) 0.046(8) 0.048(7) 0.051(8) 0.014(6) -0.024(6) -0.023(6)
C(42) 0.076(13) 0.117(15) 0.16(2) 0.064(12) -0.079(14) -0.106(16)
C(43) 0.073(13) 0.110(14) 0.112(16) 0.036(11) -0.061(12) -0.072(13)
C(44) 0.051(10) 0.060(9) 0.076(11) 0.021(7) -0.012(8) -0.028(8)
C(45) 0.066(11) 0.045(8) 0.125(16) 0.024(7) -0.016(11) -0.052(9)
C(46) 0.070(11) 0.037(6) 0.062(9) 0.008(6) -0.019(8) -0.020(6)

loop_
_atom_type_symbol
_atom_type_description
_atom_type_scat_dispersion_real
_atom_type_scat_dispersion_imag
_atom_type_scat_source
C C 0.003 0.002
;
International Tables for Crystallography
(1992, Vol. C, Tables 4.2.6.8 and 6.1.1.4)
;
H H 0.000 0.000
;
International Tables for Crystallography
(1992, Vol. C, Table 6.1.1.4)
;
O O 0.011 0.006
;
International Tables for Crystallography
(1992, Vol. C, Tables 4.2.6.8 and 6.1.1.4)
;
P P 0.102 0.094
;
International Tables for Crystallography
(1992, Vol. C, Tables 4.2.6.8 and 6.1.1.4)
;
S S 0.125 0.123
;
International Tables for Crystallography
(1992, Vol. C, Tables 4.2.6.8 and 6.1.1.4)
;
Cl Cl 0.148 0.159
;
International Tables for Crystallography
(1992, Vol. C, Tables 4.2.6.8 and 6.1.1.4)
;
Mo Mo -1.683 0.686
;
International Tables for Crystallography
(1992, Vol. C, Tables 4.2.6.8 and 6.1.1.4)
;
I I -0.474 1.812
;
International Tables for Crystallography
(1992, Vol. C, Tables 4.2.6.8 and 6.1.1.4)
;
Ir Ir -1.444 7.990
;
International Tables for Crystallography
(1992, Vol. C, Tables 4.2.6.8 and 6.1.1.4)
;

loop_
_geom_angle_atom_site_label_1
_geom_angle_atom_site_label_2
_geom_angle_atom_site_label_3
_geom_angle
_geom_angle_publ_flag
Ir(2) Ir(1) Mo(1) 64.11(5) yes
Ir(2) Ir(1) S(1) 52.69(10) yes
Ir(2) Ir(1) S(2) 52.66(9) yes
Ir(2) Ir(1) C(1) 174.9(4) yes
Ir(2) Ir(1) C(2) 146.4(4) yes
Ir(2) Ir(1) C(3) 121.4(3) yes
Ir(2) Ir(1) C(4) 119.3(3) yes
Ir(2) Ir(1) C(5) 142.2(5) yes
Mo(1) Ir(1) S(1) 53.35(8) yes
Mo(1) Ir(1) S(2) 52.74(10) yes
Mo(1) Ir(1) C(1) 112.1(4) yes
Mo(1) Ir(1) C(2) 124.0(4) yes
Mo(1) Ir(1) C(3) 157.7(4) yes
Mo(1) Ir(1) C(4) 162.3(4) yes
Mo(1) Ir(1) C(5) 129.0(3) yes
S(1) Ir(1) S(2) 89.13(12) yes
S(1) Ir(1) C(1) 128.5(6) yes
S(1) Ir(1) C(2) 103.1(4) yes
S(1) Ir(1) C(3) 110.6(3) yes
S(1) Ir(1) C(4) 143.8(3) yes
S(1) Ir(1) C(5) 164.9(5) yes
S(2) Ir(1) C(1) 122.5(5) yes
S(2) Ir(1) C(2) 160.6(4) yes
S(2) Ir(1) C(3) 149.2(4) yes
S(2) Ir(1) C(4) 113.8(4) yes
S(2) Ir(1) C(5) 103.4(4) yes
C(1) Ir(1) C(2) 38.4(6) yes
C(1) Ir(1) C(3) 63.5(5) yes
C(1) Ir(1) C(4) 63.1(6) yes
C(1) Ir(1) C(5) 37.1(8) yes
C(2) Ir(1) C(3) 38.3(5) yes
C(2) Ir(1) C(4) 64.0(6) yes
C(2) Ir(1) C(5) 62.7(6) yes
C(3) Ir(1) C(4) 38.0(5) yes
C(3) Ir(1) C(5) 61.9(5) yes
C(4) Ir(1) C(5) 36.8(5) yes
Ir(1) Ir(2) Mo(1) 60.04(5) yes
Ir(1) Ir(2) S(1) 52.65(9) yes
Ir(1) Ir(2) S(2) 52.62(9) yes
Ir(1) Ir(2) C(11) 142.7(4) yes
Ir(1) Ir(2) C(12) 176.8(3) yes
Ir(1) Ir(2) C(13) 139.1(3) yes
Ir(1) Ir(2) C(14) 112.9(2) yes
Ir(1) Ir(2) C(15) 114.3(3) yes
Mo(1) Ir(2) S(1) 51.48(9) yes
Mo(1) Ir(2) S(2) 50.87(11) yes
Mo(1) Ir(2) C(11) 133.3(3) yes
Mo(1) Ir(2) C(12) 122.9(4) yes
Mo(1) Ir(2) C(13) 135.8(4) yes
Mo(1) Ir(2) C(14) 162.1(4) yes
Mo(1) Ir(2) C(15) 158.5(4) yes
S(1) Ir(2) S(2) 89.07(14) yes
S(1) Ir(2) C(11) 164.2(4) yes
S(1) Ir(2) C(12) 127.6(5) yes
S(1) Ir(2) C(13) 103.5(4) yes
S(1) Ir(2) C(14) 110.7(4) yes
S(1) Ir(2) C(15) 144.4(4) yes
S(2) Ir(2) C(11) 104.7(4) yes
S(2) Ir(2) C(12) 129.8(4) yes
S(2) Ir(2) C(13) 166.9(4) yes
S(2) Ir(2) C(14) 140.4(4) yes
S(2) Ir(2) C(15) 108.3(4) yes
C(11) Ir(2) C(12) 36.8(7) yes
C(11) Ir(2) C(13) 62.3(6) yes
C(11) Ir(2) C(14) 63.1(5) yes
C(11) Ir(2) C(15) 37.9(4) yes
C(12) Ir(2) C(13) 38.2(5) yes
C(12) Ir(2) C(14) 63.9(4) yes
C(12) Ir(2) C(15) 63.5(5) yes
C(13) Ir(2) C(14) 37.9(4) yes
C(13) Ir(2) C(15) 63.4(5) yes
C(14) Ir(2) C(15) 38.2(6) yes
Ir(1) Mo(1) Ir(2) 55.84(5) yes
Ir(1) Mo(1) I(1) 89.78(7) yes
Ir(1) Mo(1) I(3) 87.89(9) yes
Ir(1) Mo(1) S(1) 50.00(8) yes
Ir(1) Mo(1) S(2) 50.09(8) yes
Ir(1) Mo(1) P(1) 137.10(10) yes
Ir(1) Mo(1) P(2) 138.68(13) yes
Ir(1) Mo(1) C(47) 95.4(6) yes
Ir(1) Mo(1) C(49) 96.4(11) yes
Ir(2) Mo(1) I(1) 128.70(8) yes
Ir(2) Mo(1) I(3) 126.54(12) yes
Ir(2) Mo(1) S(1) 48.37(10) yes
Ir(2) Mo(1) S(2) 48.42(9) yes
Ir(2) Mo(1) P(1) 99.43(10) yes
Ir(2) Mo(1) P(2) 104.00(11) yes
Ir(2) Mo(1) C(47) 138.1(9) yes
Ir(2) Mo(1) C(49) 139.7(12) yes
I(1) Mo(1) I(3) 82.54(12) yes
I(1) Mo(1) S(1) 80.62(12) yes
I(1) Mo(1) S(2) 135.63(10) yes
I(1) Mo(1) P(1) 80.26(12) yes
I(1) Mo(1) P(2) 125.04(12) yes
I(1) Mo(1) C(47) 73.8(10) yes
I(1) Mo(1) C(49) 11.3(13) yes
I(3) Mo(1) S(1) 134.24(10) yes
I(3) Mo(1) S(2) 78.47(14) yes
I(3) Mo(1) P(1) 131.09(13) yes
I(3) Mo(1) P(2) 76.93(11) yes
I(3) Mo(1) C(47) 11.7(9) yes
I(3) Mo(1) C(49) 73.8(14) yes
S(1) Mo(1) S(2) 84.62(13) yes
S(1) Mo(1) P(1) 87.14(12) yes
S(1) Mo(1) P(2) 145.33(13) yes
S(1) Mo(1) C(47) 137.0(6) yes
S(1) Mo(1) C(49) 91.8(13) yes
S(2) Mo(1) P(1) 140.57(14) yes
S(2) Mo(1) P(2) 88.98(13) yes
S(2) Mo(1) C(47) 90.1(9) yes
S(2) Mo(1) C(49) 137.1(12) yes
P(1) Mo(1) P(2) 76.47(12) yes
P(1) Mo(1) C(47) 120.8(8) yes
P(1) Mo(1) C(49) 81.6(13) yes
P(2) Mo(1) C(47) 76.9(7) yes
P(2) Mo(1) C(49) 115.1(12) yes
C(47) Mo(1) C(49) 64.1(18) yes
Ir(1) S(1) Ir(2) 74.66(14) yes
Ir(1) S(1) Mo(1) 76.66(11) yes
Ir(2) S(1) Mo(1) 80.16(13) yes
Ir(1) S(2) Ir(2) 74.72(11) yes
Ir(1) S(2) Mo(1) 77.17(14) yes
Ir(2) S(2) Mo(1) 80.70(13) yes
Mo(1) P(1) C(21) 118.4(4) yes
Mo(1) P(1) C(27) 124.4(4) yes
Mo(1) P(1) C(33) 107.7(4) yes
C(21) P(1) C(27) 99.6(6) yes
C(21) P(1) C(33) 104.2(6) yes
C(27) P(1) C(33) 99.6(5) yes
Mo(1) P(2) C(34) 110.2(4) yes
Mo(1) P(2) C(35) 116.7(3) yes
Mo(1) P(2) C(41) 124.2(4) yes
C(34) P(2) C(35) 105.4(6) yes
C(34) P(2) C(41) 98.0(5) yes
C(35) P(2) C(41) 99.6(7) yes
I(3) O(1) C(47) 75(3) yes
I(1) O(2) C(49) 47(6) yes
Ir(1) C(1) C(2) 69.8(8) yes
Ir(1) C(1) C(5) 69.9(9) yes
Ir(1) C(1) C(6) 129.0(11) yes
C(2) C(1) C(5) 105.8(15) yes
C(2) C(1) C(6) 124(2) yes
C(5) C(1) C(6) 130.1(19) yes
Ir(1) C(2) C(1) 71.8(9) yes
Ir(1) C(2) C(3) 71.0(8) yes
Ir(1) C(2) C(7) 127.3(10) yes
C(1) C(2) C(3) 106.9(16) yes
C(1) C(2) C(7) 129.5(17) yes
C(3) C(2) C(7) 123.3(15) yes
Ir(1) C(3) C(2) 70.6(7) yes
Ir(1) C(3) C(4) 70.6(6) yes
Ir(1) C(3) C(8) 128.6(8) yes
C(2) C(3) C(4) 108.1(12) yes
C(2) C(3) C(8) 124.7(15) yes
C(4) C(3) C(8) 127.0(14) yes
Ir(1) C(4) C(3) 71.4(7) yes
Ir(1) C(4) C(5) 71.2(8) yes
Ir(1) C(4) C(9) 129.7(9) yes
C(3) C(4) C(5) 106.7(15) yes
C(3) C(4) C(9) 125.7(13) yes
C(5) C(4) C(9) 126.9(16) yes
Ir(1) C(5) C(1) 73.1(9) yes
Ir(1) C(5) C(4) 72.0(8) yes
Ir(1) C(5) C(10) 126.0(9) yes
C(1) C(5) C(4) 112.4(16) yes
C(1) C(5) C(10) 120.8(16) yes
C(4) C(5) C(10) 126.6(19) yes
Ir(2) C(11) C(12) 75.4(11) yes
Ir(2) C(11) C(15) 70.9(9) yes
Ir(2) C(11) C(16) 126.1(9) yes
C(12) C(11) C(15) 112.1(14) yes
C(12) C(11) C(16) 123.6(13) yes
C(15) C(11) C(16) 124.1(17) yes
Ir(2) C(12) C(11) 67.8(8) yes
Ir(2) C(12) C(13) 68.5(7) yes
Ir(2) C(12) C(17) 129.7(12) yes
C(11) C(12) C(13) 104.1(11) yes
C(11) C(12) C(17) 128.4(16) yes
C(13) C(12) C(17) 127.4(17) yes
Ir(2) C(13) C(12) 73.3(7) yes
Ir(2) C(13) C(14) 68.1(6) yes
Ir(2) C(13) C(18) 127.6(11) yes
C(12) C(13) C(14) 108.3(14) yes
C(12) C(13) C(18) 126.3(11) yes
C(14) C(13) C(18) 125.2(11) yes
Ir(2) C(14) C(13) 74.0(7) yes
Ir(2) C(14) C(15) 72.5(7) yes
Ir(2) C(14) C(19) 127.5(10) yes
C(13) C(14) C(15) 109.4(11) yes
C(13) C(14) C(19) 122.6(15) yes
C(15) C(14) C(19) 127.3(13) yes
Ir(2) C(15) C(11) 71.1(9) yes
Ir(2) C(15) C(14) 69.3(9) yes
Ir(2) C(15) C(20) 124.7(9) yes
C(11) C(15) C(14) 106.0(13) yes
C(11) C(15) C(20) 125.2(17) yes
C(14) C(15) C(20) 128.8(13) yes
P(1) C(21) C(22) 119.1(11) yes
P(1) C(21) C(26) 123.4(13) yes
C(22) C(21) C(26) 117.3(15) yes
C(21) C(22) C(23) 119.8(16) yes
C(22) C(23) C(24) 123(2) yes
C(23) C(24) C(25) 118(2) yes
C(24) C(25) C(26) 123.4(19) yes
C(21) C(26) C(25) 118.8(19) yes
P(1) C(27) C(28) 119.6(11) yes
P(1) C(27) C(32) 121.2(11) yes
C(28) C(27) C(32) 119.1(14) yes
C(27) C(28) C(29) 121.8(16) yes
C(28) C(29) C(30) 117.2(16) yes
C(29) C(30) C(31) 119.3(18) yes
C(30) C(31) C(32) 121.0(17) yes
C(27) C(32) C(31) 121.4(14) yes
P(1) C(33) C(34) 107.7(8) yes
P(2) C(34) C(33) 112.0(7) yes
P(2) C(35) C(36) 122.9(11) yes
P(2) C(35) C(40) 118.6(11) yes
C(36) C(35) C(40) 118.4(15) yes
C(35) C(36) C(37) 121.3(14) yes
C(36) C(37) C(38) 118.6(15) yes
C(37) C(38) C(39) 120(2) yes
C(38) C(39) C(40) 122.4(18) yes
C(35) C(40) C(39) 118.6(13) yes
P(2) C(41) C(42) 119.1(15) yes
P(2) C(41) C(46) 122.8(13) yes
C(42) C(41) C(46) 118.0(16) yes
C(41) C(42) C(43) 120(2) yes
C(42) C(43) C(44) 123(2) yes
C(43) C(44) C(45) 117.9(16) yes
C(44) C(45) C(46) 120.5(19) yes
C(41) C(46) C(45) 120.2(18) yes
Mo(1) C(47) O(1) 173(2) yes
Cl(1) C(48) Cl(2) 121(2) yes
Cl(3) C(48) Cl(4) 121(2) yes
Mo(1) C(49) O(2) 166(3) yes
C(1) C(6) H(1) 109.4 no
C(1) C(6) H(2) 109.5 no
C(1) C(6) H(3) 109.5 no
H(1) C(6) H(2) 109.5 no
H(1) C(6) H(3) 109.5 no
H(2) C(6) H(3) 109.5 no
C(2) C(7) H(4) 109.6 no
C(2) C(7) H(5) 109.5 no
C(2) C(7) H(6) 109.4 no
H(4) C(7) H(5) 109.5 no
H(4) C(7) H(6) 109.5 no
H(5) C(7) H(6) 109.5 no
C(3) C(8) H(7) 109.5 no
C(3) C(8) H(8) 109.5 no
C(3) C(8) H(9) 109.5 no
H(7) C(8) H(8) 109.5 no
H(7) C(8) H(9) 109.5 no
H(8) C(8) H(9) 109.5 no
C(4) C(9) H(10) 109.5 no
C(4) C(9) H(11) 109.5 no
C(4) C(9) H(12) 109.5 no
H(10) C(9) H(11) 109.5 no
H(10) C(9) H(12) 109.5 no
H(11) C(9) H(12) 109.5 no
C(5) C(10) H(13) 109.4 no
C(5) C(10) H(14) 109.5 no
C(5) C(10) H(15) 109.5 no
H(13) C(10) H(14) 109.5 no
H(13) C(10) H(15) 109.5 no
H(14) C(10) H(15) 109.5 no
C(11) C(16) H(16) 109.5 no
C(11) C(16) H(17) 109.5 no
C(11) C(16) H(18) 109.5 no
H(16) C(16) H(17) 109.5 no
H(16) C(16) H(18) 109.5 no
H(17) C(16) H(18) 109.5 no
C(12) C(17) H(19) 109.4 no
C(12) C(17) H(20) 109.5 no
C(12) C(17) H(21) 109.5 no
H(19) C(17) H(20) 109.5 no
H(19) C(17) H(21) 109.5 no
H(20) C(17) H(21) 109.5 no
C(13) C(18) H(22) 109.4 no
C(13) C(18) H(23) 109.5 no
C(13) C(18) H(24) 109.5 no
H(22) C(18) H(23) 109.5 no
H(22) C(18) H(24) 109.5 no
H(23) C(18) H(24) 109.5 no
C(14) C(19) H(25) 109.5 no
C(14) C(19) H(26) 109.5 no
C(14) C(19) H(27) 109.4 no
H(25) C(19) H(26) 109.5 no
H(25) C(19) H(27) 109.5 no
H(26) C(19) H(27) 109.5 no
C(15) C(20) H(28) 109.5 no
C(15) C(20) H(29) 109.5 no
C(15) C(20) H(30) 109.5 no
H(28) C(20) H(29) 109.5 no
H(28) C(20) H(30) 109.5 no
H(29) C(20) H(30) 109.5 no
C(21) C(22) H(31) 120.1 no
C(23) C(22) H(31) 120.1 no
C(22) C(23) H(32) 118.7 no
C(24) C(23) H(32) 118.7 no
C(23) C(24) H(33) 121.0 no
C(25) C(24) H(33) 121.0 no
C(24) C(25) H(34) 118.3 no
C(26) C(25) H(34) 118.3 no
C(21) C(26) H(35) 120.6 no
C(25) C(26) H(35) 120.6 no
C(27) C(28) H(36) 119.1 no
C(29) C(28) H(36) 119.1 no
C(28) C(29) H(37) 121.4 no
C(30) C(29) H(37) 121.4 no
C(29) C(30) H(38) 120.4 no
C(31) C(30) H(38) 120.3 no
C(30) C(31) H(39) 119.5 no
C(32) C(31) H(39) 119.4 no
C(27) C(32) H(40) 119.3 no
C(31) C(32) H(40) 119.3 no
P(1) C(33) H(41) 109.9 no
P(1) C(33) H(42) 109.9 no
C(34) C(33) H(41) 110.0 no
C(34) C(33) H(42) 109.9 no
H(41) C(33) H(42) 109.5 no
P(2) C(34) H(43) 108.9 no
P(2) C(34) H(44) 108.8 no
C(33) C(34) H(43) 108.9 no
C(33) C(34) H(44) 108.8 no
H(43) C(34) H(44) 109.5 no
C(35) C(36) H(45) 119.4 no
C(37) C(36) H(45) 119.3 no
C(36) C(37) H(46) 120.7 no
C(38) C(37) H(46) 120.7 no
C(37) C(38) H(47) 119.8 no
C(39) C(38) H(47) 119.8 no
C(38) C(39) H(48) 118.8 no
C(40) C(39) H(48) 118.8 no
C(35) C(40) H(49) 120.7 no
C(39) C(40) H(49) 120.7 no
C(41) C(42) H(50) 119.8 no
C(43) C(42) H(50) 119.8 no
C(42) C(43) H(51) 118.7 no
C(44) C(43) H(51) 118.7 no
C(43) C(44) H(52) 121.1 no
C(45) C(44) H(52) 121.0 no
C(44) C(45) H(53) 119.8 no
C(46) C(45) H(53) 119.7 no
C(41) C(46) H(54) 119.9 no
C(45) C(46) H(54) 119.9 no

loop_
_geom_bond_atom_site_label_1
_geom_bond_atom_site_label_2
_geom_bond_distance
_geom_bond_publ_flag
Ir(1) Ir(2) 2.770(2) yes
Ir(1) Mo(1) 2.9004(19) yes
Ir(1) S(1) 2.283(3) yes
Ir(1) S(2) 2.282(3) yes
Ir(1) C(1) 2.230(15) yes
Ir(1) C(2) 2.204(16) yes
Ir(1) C(3) 2.209(10) yes
Ir(1) C(4) 2.198(12) yes
Ir(1) C(5) 2.189(15) yes
Ir(2) Mo(1) 3.012(2) yes
Ir(2) S(1) 2.285(4) yes
Ir(2) S(2) 2.283(3) yes
Ir(2) C(11) 2.199(17) yes
Ir(2) C(12) 2.298(14) yes
Ir(2) C(13) 2.231(12) yes
Ir(2) C(14) 2.154(12) yes
Ir(2) C(15) 2.196(16) yes
I(1) Mo(1) 2.880(4) yes
I(3) Mo(1) 2.888(4) yes
Mo(1) S(1) 2.391(3) yes
Mo(1) S(2) 2.367(4) yes
Mo(1) P(1) 2.528(3) yes
Mo(1) P(2) 2.555(3) yes
Mo(1) C(47) 2.04(2) yes
Mo(1) C(49) 1.94(5) yes
Cl(1) Cl(4) 0.72(2) yes
Cl(1) C(48) 1.68(2) yes
Cl(2) Cl(3) 2.19(2) yes
Cl(2) C(48) 1.69(3) yes
Cl(3) C(48) 1.50(3) yes
Cl(4) C(48) 1.94(2) yes
P(1) C(21) 1.827(15) yes
P(1) C(27) 1.849(15) yes
P(1) C(33) 1.831(12) yes
P(2) C(34) 1.834(12) yes
P(2) C(35) 1.821(17) yes
P(2) C(41) 1.867(14) yes
O(1) C(47) 0.97(3) yes
O(2) C(49) 1.31(7) yes
C(1) C(2) 1.46(2) yes
C(1) C(5) 1.41(3) yes
C(1) C(6) 1.47(2) yes
C(2) C(3) 1.45(2) yes
C(2) C(7) 1.49(3) yes
C(3) C(4) 1.43(2) yes
C(3) C(8) 1.50(2) yes
C(4) C(5) 1.38(2) yes
C(4) C(9) 1.51(2) yes
C(5) C(10) 1.54(3) yes
C(11) C(12) 1.42(2) yes
C(11) C(15) 1.429(17) yes
C(11) C(16) 1.52(2) yes
C(12) C(13) 1.48(2) yes
C(12) C(17) 1.458(19) yes
C(13) C(14) 1.425(18) yes
C(13) C(18) 1.47(2) yes
C(14) C(15) 1.42(2) yes
C(14) C(19) 1.505(17) yes
C(15) C(20) 1.51(2) yes
C(21) C(22) 1.42(2) yes
C(21) C(26) 1.38(2) yes
C(22) C(23) 1.35(2) yes
C(23) C(24) 1.35(3) yes
C(24) C(25) 1.33(3) yes
C(25) C(26) 1.39(3) yes
C(27) C(28) 1.37(2) yes
C(27) C(32) 1.398(19) yes
C(28) C(29) 1.41(2) yes
C(29) C(30) 1.50(3) yes
C(30) C(31) 1.34(2) yes
C(31) C(32) 1.40(2) yes
C(33) C(34) 1.505(18) yes
C(35) C(36) 1.425(18) yes
C(35) C(40) 1.39(2) yes
C(36) C(37) 1.39(2) yes
C(37) C(38) 1.38(2) yes
C(38) C(39) 1.35(2) yes
C(39) C(40) 1.41(3) yes
C(41) C(42) 1.34(3) yes
C(41) C(46) 1.39(2) yes
C(42) C(43) 1.37(2) yes
C(43) C(44) 1.34(3) yes
C(44) C(45) 1.36(3) yes
C(45) C(46) 1.38(2) yes
C(6) H(1) 0.950 no
C(6) H(2) 0.950 no
C(6) H(3) 0.950 no
C(7) H(4) 0.950 no
C(7) H(5) 0.950 no
C(7) H(6) 0.950 no
C(8) H(7) 0.950 no
C(8) H(8) 0.950 no
C(8) H(9) 0.950 no
C(9) H(10) 0.950 no
C(9) H(11) 0.950 no
C(9) H(12) 0.950 no
C(10) H(13) 0.950 no
C(10) H(14) 0.950 no
C(10) H(15) 0.950 no
C(16) H(16) 0.950 no
C(16) H(17) 0.950 no
C(16) H(18) 0.950 no
C(17) H(19) 0.950 no
C(17) H(20) 0.950 no
C(17) H(21) 0.950 no
C(18) H(22) 0.950 no
C(18) H(23) 0.950 no
C(18) H(24) 0.950 no
C(19) H(25) 0.950 no
C(19) H(26) 0.950 no
C(19) H(27) 0.950 no
C(20) H(28) 0.950 no
C(20) H(29) 0.950 no
C(20) H(30) 0.950 no
C(22) H(31) 0.950 no
C(23) H(32) 0.950 no
C(24) H(33) 0.950 no
C(25) H(34) 0.950 no
C(26) H(35) 0.950 no
C(28) H(36) 0.950 no
C(29) H(37) 0.950 no
C(30) H(38) 0.950 no
C(31) H(39) 0.950 no
C(32) H(40) 0.950 no
C(33) H(41) 0.950 no
C(33) H(42) 0.950 no
C(34) H(43) 0.950 no
C(34) H(44) 0.950 no
C(36) H(45) 0.950 no
C(37) H(46) 0.950 no
C(38) H(47) 0.950 no
C(39) H(48) 0.950 no
C(40) H(49) 0.950 no
C(42) H(50) 0.950 no
C(43) H(51) 0.950 no
C(44) H(52) 0.950 no
C(45) H(53) 0.950 no
C(46) H(54) 0.950 no
